data_1517972
loop_
_publ_author_name
'Wu, Qian'
'Du, Chenglong'
'Huang, Yumin'
'Liu, Xingyan'
'Long, Zhen'
'Song, Feijie'
'You, Jingsong'

_publ_section_title
;
 Stoichiometric to catalytic reactivity of the aryl cycloaurated species
 with arylboronic acids: insight into the mechanism of gold-catalyzed
 oxidative C(sp2)--H arylation
;
_journal_issue 1
_journal_name_full 'Chem. Sci.'
_journal_page_first 288
_journal_paper_doi 10.1039/C4SC02070G
_journal_volume 6
_journal_year 2015
_chemical_formula_moiety 'C18 H16 Au Cl2 N'
_chemical_formula_sum 'C18 H16 Au Cl2 N'
_chemical_formula_weight 514.18
_space_group_crystal_system triclinic
_space_group_IT_number 2
_space_group_name_Hall '-P 1'
_space_group_name_H-M_alt 'P -1'
_symmetry_space_group_name_Hall '-P 1'
_symmetry_space_group_name_H-M 'P -1'
_atom_sites_solution_hydrogens geom
_atom_sites_solution_primary iterative
_audit_creation_date 2014-08-18
_audit_creation_method
;
Olex2 1.2
(compiled 2014.07.22 svn.r2960 for OlexSys, GUI svn.r4862)
;
_cell_angle_alpha 93.413(3)
_cell_angle_beta 103.381(3)
_cell_angle_gamma 113.776(4)
_cell_formula_units_Z 2
_cell_length_a 7.8572(3)
_cell_length_b 8.2744(4)
_cell_length_c 15.3789(5)
_cell_measurement_reflns_used 8880
_cell_measurement_temperature 293
_cell_measurement_theta_max 72.6200
_cell_measurement_theta_min 5.8800
_cell_volume 876.93(7)
_computing_cell_refinement
;
CrysAlisPro, Agilent Technologies,
Version 1.171.37.33 (release 27-03-2014 CrysAlis171 .NET)
(compiled Mar 27 2014,17:12:48)
;
_computing_data_collection
;
CrysAlisPro, Agilent Technologies,
Version 1.171.37.33 (release 27-03-2014 CrysAlis171 .NET)
(compiled Mar 27 2014,17:12:48)
;
_computing_data_reduction
;
CrysAlisPro, Agilent Technologies,
Version 1.171.37.33 (release 27-03-2014 CrysAlis171 .NET)
(compiled Mar 27 2014,17:12:48)
;
_computing_molecular_graphics 'Olex2 (Dolomanov et al., 2009)'
_computing_publication_material 'Olex2 (Dolomanov et al., 2009)'
_computing_structure_refinement 'ShelXL (Sheldrick, 2008)'
_computing_structure_solution
;
Superflip (Palatinus & Chapuis, 2007;Palatinus & van der Lee, 2008;
Palatinus et al., 2012)
;
_diffrn_ambient_temperature 293
_diffrn_detector 'CCD plate'
_diffrn_detector_area_resol_mean 15.9595
_diffrn_detector_type EosS2
_diffrn_measured_fraction_theta_full 0.985
_diffrn_measured_fraction_theta_max 0.999
_diffrn_measurement_details
;
  1 omega  -31.00   63.00   1.0000    1.0000
omega____ theta____ kappa____ phi______ frames
    -       36.4171  -77.0000    0.0000 94

  2 omega   20.00  104.00   1.0000    1.0000
omega____ theta____ kappa____ phi______ frames
    -       36.4171   57.0000   90.0000 84

  3 omega   10.00  104.00   1.0000    1.0000
omega____ theta____ kappa____ phi______ frames
    -       36.4171   77.0000  120.0000 94

  4 omega  -33.00   55.00   1.0000    1.0000
omega____ theta____ kappa____ phi______ frames
    -       36.4171  -38.0000 -120.0000 88

  5 omega   23.00   90.00   1.0000    1.0000
omega____ theta____ kappa____ phi______ frames
    -       36.4171 -125.0000 -120.0000 67

  6 omega  -31.00   53.00   1.0000    1.0000
omega____ theta____ kappa____ phi______ frames
    -       36.4171  -57.0000 -150.0000 84

  7 omega    1.00   75.00   1.0000    1.0000
omega____ theta____ kappa____ phi______ frames
    -       36.4171  -99.0000  -60.0000 74

  8 omega  -35.00   66.00   1.0000    1.0000
omega____ theta____ kappa____ phi______ frames
    -       36.4171  -19.0000  -30.0000 101

  9 omega   38.00   91.00   1.0000    2.4700
omega____ theta____ kappa____ phi______ frames
    -      108.0000  -30.0000  -30.0000 53

 10 omega   38.00  116.00   1.0000    2.4700
omega____ theta____ kappa____ phi______ frames
    -      108.0000 -111.0000  -60.0000 78

 11 omega   39.00  109.00   1.0000    2.4700
omega____ theta____ kappa____ phi______ frames
    -      108.0000  -94.0000 -180.0000 70

 12 omega   38.00   91.00   1.0000    2.4700
omega____ theta____ kappa____ phi______ frames
    -      108.0000  -30.0000   90.0000 53

 13 omega  100.00  178.00   1.0000    2.4700
omega____ theta____ kappa____ phi______ frames
    -      108.0000  111.0000    0.0000 78

 14 omega   37.00  146.00   1.0000    2.4700
omega____ theta____ kappa____ phi______ frames
    -      108.0000  -15.0000 -120.0000 109

 15 omega   91.00  176.00   1.0000    2.4700
omega____ theta____ kappa____ phi______ frames
    -      108.0000   45.0000  -90.0000 85

 16 omega   57.00  150.00   1.0000    2.4700
omega____ theta____ kappa____ phi______ frames
    -      108.0000  178.0000  150.0000 93

 17 omega   40.00   98.00   1.0000    2.4700
omega____ theta____ kappa____ phi______ frames
    -      108.0000  -45.0000   60.0000 58

 18 omega   38.00   91.00   1.0000    2.4700
omega____ theta____ kappa____ phi______ frames
    -      108.0000  -30.0000 -150.0000 53

 19 omega   39.00  109.00   1.0000    2.4700
omega____ theta____ kappa____ phi______ frames
    -      108.0000  -94.0000   90.0000 70

 20 omega   38.00   91.00   1.0000    2.4700
omega____ theta____ kappa____ phi______ frames
    -      108.0000  -30.0000  150.0000 53

 21 omega  100.00  178.00   1.0000    2.4700
omega____ theta____ kappa____ phi______ frames
    -      108.0000  111.0000 -150.0000 78

 22 omega   38.00   91.00   1.0000    2.4700
omega____ theta____ kappa____ phi______ frames
    -      108.0000  -30.0000  120.0000 53

 23 omega   41.00  126.00   1.0000    2.4700
omega____ theta____ kappa____ phi______ frames
    -      108.0000  -61.0000  -90.0000 85

 24 omega   23.00   90.00   1.0000    1.0000
omega____ theta____ kappa____ phi______ frames
    -       36.4171 -125.0000 -180.0000 67

 25 omega   10.00  104.00   1.0000    1.0000
omega____ theta____ kappa____ phi______ frames
    -       36.4171   77.0000 -150.0000 94

 26 omega   10.00  104.00   1.0000    1.0000
omega____ theta____ kappa____ phi______ frames
    -       36.4171   77.0000 -120.0000 94

 27 omega  -33.00   55.00   1.0000    1.0000
omega____ theta____ kappa____ phi______ frames
    -       36.4171  -38.0000   90.0000 88

 28 omega   10.00  104.00   1.0000    1.0000
omega____ theta____ kappa____ phi______ frames
    -       36.4171   77.0000  -60.0000 94

 29 omega   10.00  104.00   1.0000    1.0000
omega____ theta____ kappa____ phi______ frames
    -       36.4171   77.0000    0.0000 94

 30 omega   10.00  104.00   1.0000    1.0000
omega____ theta____ kappa____ phi______ frames
    -       36.4171   77.0000  -30.0000 94

 31 omega   81.00  176.00   1.0000    2.4700
omega____ theta____ kappa____ phi______ frames
    -      108.0000   77.0000  150.0000 95

 32 omega   81.00  176.00   1.0000    2.4700
omega____ theta____ kappa____ phi______ frames
    -      108.0000   77.0000  -30.0000 95

 33 omega   81.00  176.00   1.0000    2.4700
omega____ theta____ kappa____ phi______ frames
    -      108.0000   77.0000   60.0000 95

 34 omega   70.00  178.00   1.0000    2.4700
omega____ theta____ kappa____ phi______ frames
    -      108.0000   15.0000 -120.0000 108

 35 omega   81.00  176.00   1.0000    2.4700
omega____ theta____ kappa____ phi______ frames
    -      108.0000   77.0000    0.0000 95

 36 omega   70.00  178.00   1.0000    2.4700
omega____ theta____ kappa____ phi______ frames
    -      108.0000   15.0000  150.0000 108

 37 omega   91.00  176.00   1.0000    2.4700
omega____ theta____ kappa____ phi______ frames
    -      108.0000   45.0000 -120.0000 85

 38 omega   81.00  176.00   1.0000    2.4700
omega____ theta____ kappa____ phi______ frames
    -      108.0000   77.0000  120.0000 95

 39 omega   87.00  178.00   1.0000    2.4700
omega____ theta____ kappa____ phi______ frames
    -      108.0000   30.0000  -30.0000 91

 40 omega   81.00  176.00   1.0000    2.4700
omega____ theta____ kappa____ phi______ frames
    -      108.0000   77.0000  -90.0000 95

 41 omega   81.00  176.00   1.0000    2.4700
omega____ theta____ kappa____ phi______ frames
    -      108.0000   77.0000 -180.0000 95

 42 omega   81.00  176.00   1.0000    2.4700
omega____ theta____ kappa____ phi______ frames
    -      108.0000   77.0000   30.0000 95

 43 omega   81.00  176.00   1.0000    2.4700
omega____ theta____ kappa____ phi______ frames
    -      108.0000   77.0000   90.0000 95

 44 omega   70.00  178.00   1.0000    2.4700
omega____ theta____ kappa____ phi______ frames
    -      108.0000   15.0000   60.0000 108
;
_diffrn_measurement_device 'four-circle diffractometer'
_diffrn_measurement_device_type 'New Gemini, Dual, Cu at zero, EosS2'
_diffrn_measurement_method '\w scans'
_diffrn_orient_matrix_UB_11 -0.0129012000
_diffrn_orient_matrix_UB_12 0.0433268000
_diffrn_orient_matrix_UB_13 -0.0966985000
_diffrn_orient_matrix_UB_21 0.2180616000
_diffrn_orient_matrix_UB_22 0.1262539000
_diffrn_orient_matrix_UB_23 0.0296890000
_diffrn_orient_matrix_UB_31 0.0456066000
_diffrn_orient_matrix_UB_32 -0.1575804000
_diffrn_orient_matrix_UB_33 -0.0263147000
_diffrn_radiation_monochromator graphite
_diffrn_radiation_probe x-ray
_diffrn_radiation_type CuK\a
_diffrn_radiation_wavelength 1.54184
_diffrn_reflns_av_R_equivalents 0.0570
_diffrn_reflns_av_unetI/netI 0.0360
_diffrn_reflns_Laue_measured_fraction_full 0.985
_diffrn_reflns_Laue_measured_fraction_max 0.999
_diffrn_reflns_limit_h_max 9
_diffrn_reflns_limit_h_min -9
_diffrn_reflns_limit_k_max 9
_diffrn_reflns_limit_k_min -9
_diffrn_reflns_limit_l_max 18
_diffrn_reflns_limit_l_min -18
_diffrn_reflns_number 15399
_diffrn_reflns_point_group_measured_fraction_full 0.985
_diffrn_reflns_point_group_measured_fraction_max 0.999
_diffrn_reflns_theta_full 67.684
_diffrn_reflns_theta_max 67.076
_diffrn_reflns_theta_min 5.932
_diffrn_source 'Enhance (Cu) X-ray Source'
_exptl_absorpt_coefficient_mu 18.515
_exptl_absorpt_correction_T_max 1.00000
_exptl_absorpt_correction_T_min 0.26920
_exptl_absorpt_correction_type multi-scan
_exptl_absorpt_process_details
;
CrysAlisPro, Agilent Technologies,
Version 1.171.37.33 (release 27-03-2014 CrysAlis171 .NET)
(compiled Mar 27 2014,17:12:48)
Empirical absorption correction using spherical harmonics,
 implemented in SCALE3 ABSPACK scaling algorithm.
;
_exptl_crystal_colour 'yellowish yellow'
_exptl_crystal_colour_modifier yellowish
_exptl_crystal_colour_primary yellow
_exptl_crystal_density_diffrn 1.947
_exptl_crystal_description block
_exptl_crystal_F_000 488
_exptl_crystal_size_max 0.4
_exptl_crystal_size_mid 0.4
_exptl_crystal_size_min 0.3
_refine_diff_density_max 1.797
_refine_diff_density_min -1.132
_refine_diff_density_rms 0.186
_refine_ls_extinction_method none
_refine_ls_goodness_of_fit_ref 1.066
_refine_ls_hydrogen_treatment constr
_refine_ls_matrix_type full
_refine_ls_number_parameters 200
_refine_ls_number_reflns 3132
_refine_ls_number_restraints 0
_refine_ls_restrained_S_all 1.066
_refine_ls_R_factor_all 0.0410
_refine_ls_R_factor_gt 0.0393
_refine_ls_shift/su_max 0.001
_refine_ls_shift/su_mean 0.000
_refine_ls_structure_factor_coef Fsqd
_refine_ls_weighting_details 'w=1/[\s^2^(Fo^2^)+(0.0760P)^2^] where P=(Fo^2^+2Fc^2^)/3'
_refine_ls_weighting_scheme calc
_refine_ls_wR_factor_gt 0.0976
_refine_ls_wR_factor_ref 0.1002
_reflns_Friedel_coverage 0.000
_reflns_number_gt 2978
_reflns_number_total 3132
_reflns_threshold_expression 'I > 2\s(I)'
_cod_data_source_file c4sc02070g2.cif
_cod_data_source_block wq6
_cod_depositor_comments 'Adding full bibliography for 1517970--1517972.cif.'
_cod_original_cell_volume 876.94(6)
_cod_database_code 1517972
_shelxl_version_number 2014-1
_shelx_space_group_comment
;
The symmetry employed for this shelxl refinement is uniquely defined
by the following loop, which should always be used as a source of
symmetry information in preference to the above space-group names.
They are only intended as comments.
;
_reflns_odcompleteness_completeness 99.94
_reflns_odcompleteness_iscentric 1
_reflns_odcompleteness_theta 66.97
_olex2_refinement_description
;
1. Fixed Uiso
 At 1.2 times of:
  All C(H) groups
 At 1.5 times of:
  All C(H,H,H) groups
2.a Aromatic/amide H refined with riding coordinates:
 C3(H3), C4(H4), C5(H5), C6(H6), C9(H9), C10(H10), C11(H11), C12(H12),
 C14(H14), C15(H15), C16(H16), C17(H17), C18(H18)
2.b Idealised Me refined as rotating group:
 C1(H1A,H1B,H1C)
;
_olex2_submission_special_instructions 'No special instructions were received'

loop_
_space_group_symop_operation_xyz
'x, y, z'
'-x, -y, -z'

loop_
_atom_site_label
_atom_site_type_symbol
_atom_site_fract_x
_atom_site_fract_y
_atom_site_fract_z
_atom_site_U_iso_or_equiv
_atom_site_adp_type
_atom_site_occupancy
_atom_site_site_symmetry_order
_atom_site_calc_flag
_atom_site_refinement_flags_posn
C1 C 0.2174(18) 0.4747(19) 0.5385(7) 0.098(4) Uani 1 1 d .
H1A H 0.1732 0.5066 0.5871 0.147 Uiso 1 1 calc GR
H1B H 0.1108 0.4217 0.4845 0.147 Uiso 1 1 calc GR
H1C H 0.3160 0.5803 0.5277 0.147 Uiso 1 1 calc GR
C2 C 0.3005(10) 0.3407(13) 0.5641(4) 0.058(2) Uani 1 1 d .
C3 C 0.2467(11) 0.1866(15) 0.5039(5) 0.073(3) Uani 1 1 d .
H3 H 0.1594 0.1666 0.4476 0.087 Uiso 1 1 calc R
C4 C 0.3162(12) 0.0627(14) 0.5235(5) 0.069(2) Uani 1 1 d .
H4 H 0.2757 -0.0399 0.4813 0.083 Uiso 1 1 calc R
C5 C 0.4471(12) 0.0902(12) 0.6065(5) 0.0605(18) Uani 1 1 d .
H5 H 0.4972 0.0074 0.6201 0.073 Uiso 1 1 calc R
C6 C 0.5032(9) 0.2424(9) 0.6693(4) 0.0455(14) Uani 1 1 d .
H6 H 0.5926 0.2627 0.7250 0.055 Uiso 1 1 calc R
C7 C 0.4252(9) 0.3656(9) 0.6488(4) 0.0416(14) Uani 1 1 d .
C8 C 0.4721(8) 0.5155(9) 0.7218(4) 0.0395(14) Uani 1 1 d .
C9 C 0.5712(11) 0.6964(11) 0.7178(6) 0.0550(18) Uani 1 1 d .
H9 H 0.6171 0.7292 0.6679 0.066 Uiso 1 1 calc R
C10 C 0.6017(11) 0.8273(10) 0.7875(6) 0.0565(19) Uani 1 1 d .
H10 H 0.6641 0.9478 0.7835 0.068 Uiso 1 1 calc R
C11 C 0.5396(11) 0.7793(10) 0.8630(5) 0.0513(17) Uani 1 1 d .
H11 H 0.5590 0.8653 0.9106 0.062 Uiso 1 1 calc R
C12 C 0.4474(10) 0.5981(10) 0.8650(5) 0.0438(14) Uani 1 1 d .
H12 H 0.4072 0.5633 0.9159 0.053 Uiso 1 1 calc R
C13 C 0.1339(9) -0.0663(8) 0.8270(5) 0.0407(14) Uani 1 1 d .
C14 C 0.0939(11) -0.1039(12) 0.9075(6) 0.060(2) Uani 1 1 d .
H14 H 0.1228 -0.0132 0.9548 0.072 Uiso 1 1 calc R
C15 C 0.0071(14) -0.2862(15) 0.9157(7) 0.081(3) Uani 1 1 d .
H15 H -0.0231 -0.3175 0.9691 0.097 Uiso 1 1 calc R
C16 C -0.0331(12) -0.4174(12) 0.8454(8) 0.072(3) Uani 1 1 d .
H16 H -0.0904 -0.5373 0.8513 0.087 Uiso 1 1 calc R
C17 C 0.0105(14) -0.3731(12) 0.7669(8) 0.070(2) Uani 1 1 d .
H17 H -0.0157 -0.4635 0.7200 0.084 Uiso 1 1 calc R
C18 C 0.0932(11) -0.1957(11) 0.7556(6) 0.0547(18) Uani 1 1 d .
H18 H 0.1201 -0.1656 0.7014 0.066 Uiso 1 1 calc R
N1 N 0.4134(7) 0.4708(6) 0.7969(3) 0.0324(10) Uani 1 1 d .
Cl1 Cl -0.0156(2) 0.1657(2) 0.71437(13) 0.0518(4) Uani 1 1 d .
Cl2 Cl 0.5429(2) 0.2214(2) 0.91348(11) 0.0470(4) Uani 1 1 d .
Au1 Au 0.26685(3) 0.19528(3) 0.81184(2) 0.03340(13) Uani 1 1 d .

loop_
_atom_site_aniso_label
_atom_site_aniso_U_11
_atom_site_aniso_U_22
_atom_site_aniso_U_33
_atom_site_aniso_U_23
_atom_site_aniso_U_13
_atom_site_aniso_U_12
C1 0.105(8) 0.150(12) 0.072(6) 0.019(7) 0.008(6) 0.095(9)
C2 0.048(3) 0.107(6) 0.039(3) 0.015(4) 0.020(3) 0.049(4)
C3 0.050(4) 0.138(8) 0.036(3) 0.004(4) 0.012(3) 0.048(5)
C4 0.066(5) 0.093(6) 0.049(4) -0.014(4) 0.021(3) 0.036(5)
C5 0.072(5) 0.071(5) 0.054(4) 0.006(4) 0.024(3) 0.043(4)
C6 0.050(3) 0.054(4) 0.037(3) 0.010(3) 0.017(2) 0.025(3)
C7 0.038(3) 0.055(4) 0.038(3) 0.013(3) 0.020(2) 0.021(3)
C8 0.030(3) 0.047(4) 0.043(3) 0.016(3) 0.011(2) 0.016(3)
C9 0.054(4) 0.056(4) 0.068(4) 0.034(4) 0.034(3) 0.023(3)
C10 0.052(4) 0.038(4) 0.079(5) 0.021(4) 0.024(4) 0.015(3)
C11 0.052(4) 0.033(3) 0.057(4) 0.002(3) 0.006(3) 0.013(3)
C12 0.043(3) 0.042(4) 0.042(3) 0.005(3) 0.014(3) 0.014(3)
C13 0.035(3) 0.021(3) 0.058(4) 0.015(3) 0.013(3) 0.003(2)
C14 0.045(4) 0.060(5) 0.056(4) 0.017(3) 0.012(3) 0.005(3)
C15 0.058(5) 0.089(7) 0.084(6) 0.054(6) 0.015(4) 0.017(5)
C16 0.046(4) 0.045(4) 0.106(7) 0.021(5) 0.003(4) 0.008(3)
C17 0.058(5) 0.044(4) 0.098(7) 0.009(4) 0.008(4) 0.020(4)
C18 0.043(3) 0.047(4) 0.065(4) 0.004(3) 0.011(3) 0.013(3)
N1 0.034(2) 0.019(2) 0.040(2) 0.0064(18) 0.0114(19) 0.0056(18)
Cl1 0.0347(7) 0.0483(10) 0.0616(10) 0.0128(8) 0.0009(7) 0.0136(7)
Cl2 0.0376(7) 0.0460(9) 0.0454(7) 0.0090(6) 0.0007(6) 0.0120(6)
Au1 0.03074(17) 0.03149(19) 0.03350(17) 0.00465(11) 0.00962(11) 0.00874(12)

loop_
_atom_type_symbol
_atom_type_description
_atom_type_scat_dispersion_real
_atom_type_scat_dispersion_imag
_atom_type_scat_source
C C 0.0181 0.0091 'International Tables Vol C Tables 4.2.6.8 and 6.1.1.4'
H H 0.0000 0.0000 'International Tables Vol C Tables 4.2.6.8 and 6.1.1.4'
Au Au -4.4197 7.2980 'International Tables Vol C Tables 4.2.6.8 and 6.1.1.4'
Cl Cl 0.3639 0.7018 'International Tables Vol C Tables 4.2.6.8 and 6.1.1.4'
N N 0.0311 0.0180 'International Tables Vol C Tables 4.2.6.8 and 6.1.1.4'

loop_
_geom_angle_atom_site_label_1
_geom_angle_atom_site_label_2
_geom_angle_atom_site_label_3
_geom_angle
H1A C1 H1B 109.5
H1A C1 H1C 109.5
H1B C1 H1C 109.5
C2 C1 H1A 109.5
C2 C1 H1B 109.5
C2 C1 H1C 109.5
C3 C2 C1 120.5(7)
C3 C2 C7 118.0(7)
C7 C2 C1 121.5(8)
C2 C3 H3 118.6
C4 C3 C2 122.8(7)
C4 C3 H3 118.6
C3 C4 H4 120.2
C3 C4 C5 119.6(8)
C5 C4 H4 120.2
C4 C5 H5 120.3
C4 C5 C6 119.4(8)
C6 C5 H5 120.3
C5 C6 H6 120.0
C5 C6 C7 120.1(6)
C7 C6 H6 120.0
C2 C7 C6 120.0(7)
C2 C7 C8 121.8(6)
C6 C7 C8 118.1(6)
C9 C8 C7 124.4(6)
N1 C8 C7 116.9(5)
N1 C8 C9 118.7(7)
C8 C9 H9 119.8
C10 C9 C8 120.4(7)
C10 C9 H9 119.8
C9 C10 H10 120.0
C11 C10 C9 120.0(7)
C11 C10 H10 120.0
C10 C11 H11 121.3
C10 C11 C12 117.3(7)
C12 C11 H11 121.3
C11 C12 H12 118.5
N1 C12 C11 123.0(7)
N1 C12 H12 118.5
C14 C13 Au1 119.2(6)
C18 C13 C14 123.3(7)
C18 C13 Au1 117.5(5)
C13 C14 H14 121.4
C13 C14 C15 117.1(9)
C15 C14 H14 121.4
C14 C15 H15 119.8
C16 C15 C14 120.4(9)
C16 C15 H15 119.8
C15 C16 H16 119.9
C17 C16 C15 120.3(9)
C17 C16 H16 119.9
C16 C17 H17 119.4
C16 C17 C18 121.2(10)
C18 C17 H17 119.4
C13 C18 C17 117.7(8)
C13 C18 H18 121.1
C17 C18 H18 121.1
C8 N1 Au1 121.7(4)
C12 N1 C8 120.5(6)
C12 N1 Au1 117.8(4)
C13 Au1 N1 178.69(19)
C13 Au1 Cl1 89.65(19)
C13 Au1 Cl2 89.11(19)
N1 Au1 Cl1 91.57(14)
N1 Au1 Cl2 89.69(14)
Cl2 Au1 Cl1 177.75(5)

loop_
_geom_bond_atom_site_label_1
_geom_bond_atom_site_label_2
_geom_bond_distance
C1 H1A 0.9600
C1 H1B 0.9600
C1 H1C 0.9600
C1 C2 1.526(13)
C2 C3 1.380(13)
C2 C7 1.384(9)
C3 H3 0.9300
C3 C4 1.361(14)
C4 H4 0.9300
C4 C5 1.381(12)
C5 H5 0.9300
C5 C6 1.386(11)
C6 H6 0.9300
C6 C7 1.403(10)
C7 C8 1.486(10)
C8 C9 1.395(11)
C8 N1 1.358(8)
C9 H9 0.9300
C9 C10 1.383(13)
C10 H10 0.9300
C10 C11 1.380(12)
C11 H11 0.9300
C11 C12 1.383(11)
C12 H12 0.9300
C12 N1 1.338(9)
C13 C14 1.370(10)
C13 C18 1.369(11)
C13 Au1 2.044(6)
C14 H14 0.9300
C14 C15 1.410(13)
C15 H15 0.9300
C15 C16 1.368(16)
C16 H16 0.9300
C16 C17 1.361(16)
C17 H17 0.9300
C17 C18 1.386(12)
C18 H18 0.9300
N1 Au1 2.155(4)
Cl1 Au1 2.2824(16)
Cl2 Au1 2.2819(15)

loop_
_geom_torsion_atom_site_label_1
_geom_torsion_atom_site_label_2
_geom_torsion_atom_site_label_3
_geom_torsion_atom_site_label_4
_geom_torsion
C1 C2 C3 C4 -179.8(9)
C1 C2 C7 C6 -178.2(8)
C1 C2 C7 C8 5.1(11)
C2 C3 C4 C5 -0.4(13)
C2 C7 C8 C9 -64.8(9)
C2 C7 C8 N1 115.1(7)
C3 C2 C7 C6 4.2(10)
C3 C2 C7 C8 -172.4(6)
C3 C4 C5 C6 1.1(12)
C4 C5 C6 C7 0.9(11)
C5 C6 C7 C2 -3.6(9)
C5 C6 C7 C8 173.2(6)
C6 C7 C8 C9 118.4(7)
C6 C7 C8 N1 -61.6(8)
C7 C2 C3 C4 -2.3(12)
C7 C8 C9 C10 177.4(7)
C7 C8 N1 C12 -178.9(6)
C7 C8 N1 Au1 1.9(7)
C8 C9 C10 C11 2.1(12)
C9 C8 N1 C12 1.0(9)
C9 C8 N1 Au1 -178.1(5)
C9 C10 C11 C12 -0.1(12)
C10 C11 C12 N1 -1.5(12)
C11 C12 N1 C8 1.0(10)
C11 C12 N1 Au1 -179.8(6)
C13 C14 C15 C16 0.4(13)
C14 C13 C18 C17 -1.2(12)
C14 C15 C16 C17 0.0(14)
C15 C16 C17 C18 -1.0(15)
C16 C17 C18 C13 1.6(13)
C18 C13 C14 C15 0.2(12)
N1 C8 C9 C10 -2.6(11)
Au1 C13 C14 C15 -178.3(6)
Au1 C13 C18 C17 177.3(6)
